data_7120107
loop_
_publ_author_name
'Abdalla, Joseph A. B.'
'Tirfoin, R\'emi C.'
'Niu, Haoyu'
'Aldridge, Simon'

_publ_section_title
;
 A zwitterionic hydrocarbon-soluble borenium ion based on a
 \b-diketiminate backbone
;
_journal_name_full 'Chem. Commun.'
_journal_paper_doi 10.1039/C7CC03121A
_journal_year 2017
_chemical_formula_moiety 'C58 H62 Al1 B1 F15 N2 O1'
_chemical_formula_sum 'C58 H62 Al B F15 N2 O'
_chemical_formula_weight 1125.91
_space_group_IT_number 2
_symmetry_cell_setting triclinic
_symmetry_space_group_name_Hall '-P 1'
_symmetry_space_group_name_H-M 'P -1'
_atom_sites_solution_hydrogens difmap
_atom_sites_solution_primary other
_audit_creation_date 13-09-09
_audit_creation_method CRYSTALS_ver_14.40
_audit_update_record
;
2017-04-18 deposited with the CCDC.
2017-05-11 downloaded from the CCDC.
;
_cell_angle_alpha 77.338(2)
_cell_angle_beta 81.922(2)
_cell_angle_gamma 81.571(2)
_cell_formula_units_Z 2
_cell_length_a 11.3489(3)
_cell_length_b 12.4418(4)
_cell_length_c 21.2535(5)
_cell_measurement_reflns_used 12204
_cell_measurement_temperature 150
_cell_measurement_theta_max 76
_cell_measurement_theta_min 4
_cell_volume 2878.07(14)
_computing_cell_refinement 'CrysAlis, (Oxford Diffraction, 2002)'
_computing_data_collection 'SuperNova, (Oxford Diffraction, 2010)'
_computing_data_reduction 'CrysAlis, (Oxford Diffraction, 2002)'
_computing_molecular_graphics 'CAMERON (Watkin et al., 1996)'
_computing_publication_material 'CRYSTALS (Betteridge et al., 2003)'
_computing_structure_refinement 'CRYSTALS (Betteridge et al., 2003)'
_computing_structure_solution 'Superflip (Palatinus & Chapuis, 2007)'
_diffrn_ambient_temperature 150
_diffrn_measured_fraction_theta_full 0.996
_diffrn_measured_fraction_theta_max 0.988
_diffrn_measurement_device Area
_diffrn_measurement_device_type 'Oxford Diffraction SuperNova'
_diffrn_measurement_method \w
_diffrn_radiation_monochromator graphite
_diffrn_radiation_type 'Cu K\a'
_diffrn_radiation_wavelength 1.54180
_diffrn_reflns_av_R_equivalents 0.025
_diffrn_reflns_limit_h_max 14
_diffrn_reflns_limit_h_min -14
_diffrn_reflns_limit_k_max 15
_diffrn_reflns_limit_k_min -15
_diffrn_reflns_limit_l_max 26
_diffrn_reflns_limit_l_min 0
_diffrn_reflns_number 11906
_diffrn_reflns_theta_full 73.849
_diffrn_reflns_theta_max 76.133
_diffrn_reflns_theta_min 3.667
_diffrn_standards_number 0
_exptl_absorpt_coefficient_mu 1.087
_exptl_absorpt_correction_T_max 0.96
_exptl_absorpt_correction_T_min 0.90
_exptl_absorpt_correction_type multi-scan
_exptl_absorpt_process_details 'CrysAlis, (Oxford Diffraction, 2002)'
_exptl_crystal_colour colourless
_exptl_crystal_density_diffrn 1.299
_exptl_crystal_density_method 'not measured'
_exptl_crystal_description plate
_exptl_crystal_F_000 1170
_exptl_crystal_size_max 0.170
_exptl_crystal_size_mid 0.090
_exptl_crystal_size_min 0.040
_platon_squeeze_details
;
;
_refine_diff_density_max 0.72
_refine_diff_density_min -0.72
_refine_ls_extinction_method None
_refine_ls_goodness_of_fit_ref 0.9699
_refine_ls_hydrogen_treatment constr
_refine_ls_matrix_type full
_refine_ls_number_parameters 703
_refine_ls_number_reflns 11851
_refine_ls_number_restraints 18
_refine_ls_R_factor_all 0.0605
_refine_ls_R_factor_gt 0.0513
_refine_ls_shift/su_max 0.0007158
_refine_ls_shift/su_mean 0.0000470
_refine_ls_structure_factor_coef Fsqd
_refine_ls_weighting_details
;
 Method= Modified Sheldrick 
 w=1/[\s^2^(F^2^) + ( 0.06P)^2^ + 2.36P] 
 ,where P=(max(Fo^2^,0) + 2Fc^2^)/3 
;
_refine_ls_weighting_scheme calc
_refine_ls_wR_factor_all 0.1365
_refine_ls_wR_factor_gt 0.1285
_refine_ls_wR_factor_ref 0.1361
_reflns_limit_h_max 14
_reflns_limit_h_min -14
_reflns_limit_k_max 15
_reflns_limit_k_min -15
_reflns_limit_l_max 26
_reflns_limit_l_min 0
_reflns_number_gt 9916
_reflns_number_total 11906
_reflns_threshold_expression I>2.0\s(I)
_oxford_diffrn_Wilson_B_factor 2.80
_oxford_diffrn_Wilson_scale 0.04
_oxford_refine_ls_r_factor_ref 0.0604
_oxford_refine_ls_scale 4.78(6)
_oxford_reflns_number_all 11857
_oxford_reflns_threshold_expression_ref I>0.0\s(I)
_oxford_structure_analysis_title '104jart13 in P -1'
_cod_data_source_file c7cc03121a2.cif
_cod_data_source_block 104jart13
_cod_depositor_comments
;
The following automatic conversions were performed:

'_atom_sites_solution_primary' value 'Other' changed to 'other'
according to
/home/data/users/saulius/crontab/automatic-downloads/rss-feeds/RSC/lib/dictionaries/cif_core.dic
dictionary named 'cif_core.dic' version 2.4.2 from 2011-04-26.

Automatic conversion script
Id: cif_fix_values 4973 2017-02-22 13:04:09Z antanas 
;
_cod_original_sg_symbol_H-M 'P -1 '
_cod_original_formula_sum 'C58 H62 Al1 B1 F15 N2 O1'
_cod_database_code 7120107

loop_
_symmetry_equiv_pos_as_xyz
x,y,z
-x,-y,-z

loop_
_atom_site_label
_atom_site_type_symbol
_atom_site_fract_x
_atom_site_fract_y
_atom_site_fract_z
_atom_site_U_iso_or_equiv
_atom_site_occupancy
_atom_site_adp_type
_atom_site_refinement_flags_posn
Al1 Al 0.66006(5) 0.65016(4) 0.23028(3) 0.0262 1.0000 Uani .
O2 O 0.57665(12) 0.67411(12) 0.30981(6) 0.0319 1.0000 Uani .
C3 C 0.63062(18) 0.65925(19) 0.37105(10) 0.0369 1.0000 Uani .
C4 C 0.5482(2) 0.7343(3) 0.40886(12) 0.0517 1.0000 Uani .
C5 C 0.4263(2) 0.7309(2) 0.38908(11) 0.0465 1.0000 Uani .
C6 C 0.45148(18) 0.72885(19) 0.31752(10) 0.0378 1.0000 Uani .
N7 N 0.80003(14) 0.71637(13) 0.22105(7) 0.0274 1.0000 Uani .
C8 C 0.88952(16) 0.66166(15) 0.25590(8) 0.0266 1.0000 Uani .
C9 C 0.89408(15) 0.55011(15) 0.28560(8) 0.0251 1.0000 Uani .
C10 C 0.82618(15) 0.46912(15) 0.27676(8) 0.0243 1.0000 Uani .
N11 N 0.72243(13) 0.49974(12) 0.25017(7) 0.0246 1.0000 Uani .
C12 C 0.64990(15) 0.41958(15) 0.23875(9) 0.0264 1.0000 Uani .
C13 C 0.64901(17) 0.40555(16) 0.17489(9) 0.0314 1.0000 Uani .
C14 C 0.5704(2) 0.33669(18) 0.16427(11) 0.0392 1.0000 Uani .
C15 C 0.4937(2) 0.28472(18) 0.21385(12) 0.0413 1.0000 Uani .
C16 C 0.49545(18) 0.29899(17) 0.27607(11) 0.0376 1.0000 Uani .
C17 C 0.57261(17) 0.36563(16) 0.29004(10) 0.0308 1.0000 Uani .
C18 C 0.56696(18) 0.37762(18) 0.35974(10) 0.0355 1.0000 Uani .
C19 C 0.5909(2) 0.2648(2) 0.40573(12) 0.0488 1.0000 Uani .
C20 C 0.4447(2) 0.4357(2) 0.38253(12) 0.0442 1.0000 Uani .
C21 C 0.7295(2) 0.4616(2) 0.11757(10) 0.0401 1.0000 Uani .
C22 C 0.6662(3) 0.5010(3) 0.05642(12) 0.0562 1.0000 Uani .
C23 C 0.8419(3) 0.3837(4) 0.10432(15) 0.0873 1.0000 Uani .
C24 C 0.87367(15) 0.34739(15) 0.29620(8) 0.0256 1.0000 Uani .
B25 B 1.00837(17) 0.31116(17) 0.32229(10) 0.0252 1.0000 Uani .
C26 C 1.01533(17) 0.33536(15) 0.39554(9) 0.0276 1.0000 Uani .
C27 C 1.12264(18) 0.30576(16) 0.42331(9) 0.0321 1.0000 Uani .
F28 F 1.22175(10) 0.26634(10) 0.38786(6) 0.0378 1.0000 Uani .
C29 C 1.1367(2) 0.31432(18) 0.48515(10) 0.0391 1.0000 Uani .
F30 F 1.24440(13) 0.28625(13) 0.50805(7) 0.0542 1.0000 Uani .
C31 C 1.0398(2) 0.35210(18) 0.52453(10) 0.0406 1.0000 Uani .
F32 F 1.05252(16) 0.36048(13) 0.58494(6) 0.0564 1.0000 Uani .
C33 C 0.9310(2) 0.38109(17) 0.50059(10) 0.0366 1.0000 Uani .
C34 C 0.92139(18) 0.37272(16) 0.43744(9) 0.0310 1.0000 Uani .
F35 F 0.81012(10) 0.40428(11) 0.41887(6) 0.0378 1.0000 Uani .
F36 F 0.83466(13) 0.41795(12) 0.53809(6) 0.0497 1.0000 Uani .
C37 C 1.10629(15) 0.37257(15) 0.26529(9) 0.0274 1.0000 Uani .
C38 C 1.17539(16) 0.45323(16) 0.26979(9) 0.0310 1.0000 Uani .
F39 F 1.17028(10) 0.48948(10) 0.32565(6) 0.0346 1.0000 Uani .
C40 C 1.25051(18) 0.50503(18) 0.21874(11) 0.0374 1.0000 Uani .
F41 F 1.31283(12) 0.58385(12) 0.22744(7) 0.0521 1.0000 Uani .
C42 C 1.26078(19) 0.4770(2) 0.15915(11) 0.0418 1.0000 Uani .
F43 F 1.33343(13) 0.52687(14) 0.10914(7) 0.0578 1.0000 Uani .
C44 C 1.19451(19) 0.39830(19) 0.15152(10) 0.0391 1.0000 Uani .
C45 C 1.12060(17) 0.34800(17) 0.20364(9) 0.0321 1.0000 Uani .
F46 F 1.06185(11) 0.26813(10) 0.19233(6) 0.0387 1.0000 Uani .
F47 F 1.20277(14) 0.36843(14) 0.09364(6) 0.0552 1.0000 Uani .
C48 C 1.04204(16) 0.17293(15) 0.33481(9) 0.0290 1.0000 Uani .
C49 C 1.14693(18) 0.11397(17) 0.31110(10) 0.0343 1.0000 Uani .
F50 F 1.23547(11) 0.16583(10) 0.27309(6) 0.0436 1.0000 Uani .
C51 C 1.1724(2) -0.00008(18) 0.32582(12) 0.0434 1.0000 Uani .
F52 F 1.27675(14) -0.05024(12) 0.30106(8) 0.0602 1.0000 Uani .
C53 C 1.0935(2) -0.06352(18) 0.36737(14) 0.0509 1.0000 Uani .
F54 F 1.11876(16) -0.17411(12) 0.38245(10) 0.0718 1.0000 Uani .
C55 C 0.9906(2) -0.00985(19) 0.39444(14) 0.0500 1.0000 Uani .
C56 C 0.96736(18) 0.10421(17) 0.37772(11) 0.0377 1.0000 Uani .
F57 F 0.86527(11) 0.14950(11) 0.40785(7) 0.0484 1.0000 Uani .
F58 F 0.91349(15) -0.06994(13) 0.43664(11) 0.0774 1.0000 Uani .
C59 C 0.99108(19) 0.72276(17) 0.26203(10) 0.0360 1.0000 Uani .
C60 C 0.81916(18) 0.82101(16) 0.17684(10) 0.0328 1.0000 Uani .
C61 C 0.8822(2) 0.81826(18) 0.11525(11) 0.0396 1.0000 Uani .
C62 C 0.8979(2) 0.9193(2) 0.07262(13) 0.0540 1.0000 Uani .
C63 C 0.8541(3) 1.0183(2) 0.08997(15) 0.0638 1.0000 Uani .
C64 C 0.7928(3) 1.0202(2) 0.15064(15) 0.0562 1.0000 Uani .
C65 C 0.7739(2) 0.92195(18) 0.19518(12) 0.0413 1.0000 Uani .
C66 C 0.7047(2) 0.92903(19) 0.26125(13) 0.0486 1.0000 Uani .
C67 C 0.7683(4) 0.9899(4) 0.2984(2) 0.0947 1.0000 Uani .
C68 C 0.5783(3) 0.9869(2) 0.25380(18) 0.0700 1.0000 Uani .
C69 C 0.9333(2) 0.7116(2) 0.09272(10) 0.0456 1.0000 Uani .
C70 C 0.8834(3) 0.7044(3) 0.03089(14) 0.0628 1.0000 Uani .
C71 C 1.0705(3) 0.6995(3) 0.08105(14) 0.0584 1.0000 Uani .
C72 C 0.55304(19) 0.71045(18) 0.16408(10) 0.0373 1.0000 Uani .
C76 C 1.4117(4) 0.1216(4) 0.0599(2) 0.1205 1.0000 Uani D
C77 C 1.3447(4) 0.0452(4) 0.1042(2) 0.1256 1.0000 Uani D
C78 C 1.2262(4) 0.0304(5) 0.1085(3) 0.1612 1.0000 Uani D
C79 C 1.1635(5) -0.0459(5) 0.1574(3) 0.1432 1.0000 Uani D
C80 C 1.5301(4) 0.1299(4) 0.0521(3) 0.1720 1.0000 Uani D
C81 C 1.5946(4) 0.2093(4) 0.0012(2) 0.1015 1.0000 Uani D
H31 H 0.7116 0.6793 0.3635 0.0472 1.0000 Uiso R
H32 H 0.6345 0.5802 0.3951 0.0471 1.0000 Uiso R
H42 H 0.5748 0.8095 0.3944 0.0665 1.0000 Uiso R
H41 H 0.5501 0.7060 0.4564 0.0661 1.0000 Uiso R
H52 H 0.3680 0.7947 0.3958 0.0601 1.0000 Uiso R
H51 H 0.3942 0.6640 0.4125 0.0606 1.0000 Uiso R
H61 H 0.4481 0.8070 0.2914 0.0469 1.0000 Uiso R
H62 H 0.3937 0.6899 0.3021 0.0475 1.0000 Uiso R
H91 H 0.9506 0.5261 0.3154 0.0315 1.0000 Uiso R
H141 H 0.5689 0.3244 0.1219 0.0488 1.0000 Uiso R
H151 H 0.4409 0.2385 0.2068 0.0483 1.0000 Uiso R
H161 H 0.4427 0.2629 0.3092 0.0453 1.0000 Uiso R
H181 H 0.6288 0.4230 0.3645 0.0419 1.0000 Uiso R
H191 H 0.6087 0.2791 0.4457 0.0752 1.0000 Uiso R
H192 H 0.6597 0.2235 0.3853 0.0753 1.0000 Uiso R
H193 H 0.5186 0.2293 0.4115 0.0747 1.0000 Uiso R
H202 H 0.4492 0.4519 0.4241 0.0671 1.0000 Uiso R
H201 H 0.4258 0.5030 0.3523 0.0664 1.0000 Uiso R
H203 H 0.3838 0.3858 0.3858 0.0667 1.0000 Uiso R
H211 H 0.7532 0.5274 0.1297 0.0502 1.0000 Uiso R
H221 H 0.7173 0.5422 0.0205 0.0886 1.0000 Uiso R
H222 H 0.5908 0.5469 0.0641 0.0894 1.0000 Uiso R
H223 H 0.6491 0.4349 0.0422 0.0894 1.0000 Uiso R
H232 H 0.8929 0.4186 0.0678 0.1339 1.0000 Uiso R
H231 H 0.8848 0.3618 0.1415 0.1344 1.0000 Uiso R
H233 H 0.8211 0.3150 0.0924 0.1344 1.0000 Uiso R
H242 H 0.8153 0.3157 0.3285 0.0307 1.0000 Uiso R
H241 H 0.8756 0.3157 0.2582 0.0300 1.0000 Uiso R
H591 H 1.0452 0.6750 0.2901 0.0581 1.0000 Uiso R
H592 H 0.9583 0.7882 0.2801 0.0584 1.0000 Uiso R
H593 H 1.0381 0.7421 0.2179 0.0583 1.0000 Uiso R
H621 H 0.9388 0.9202 0.0311 0.0652 1.0000 Uiso R
H631 H 0.8676 1.0860 0.0595 0.0730 1.0000 Uiso R
H641 H 0.7620 1.0885 0.1629 0.0703 1.0000 Uiso R
H661 H 0.6993 0.8516 0.2876 0.0597 1.0000 Uiso R
H671 H 0.7192 0.9980 0.3385 0.1478 1.0000 Uiso R
H672 H 0.7825 1.0635 0.2738 0.1484 1.0000 Uiso R
H673 H 0.8446 0.9481 0.3103 0.1480 1.0000 Uiso R
H682 H 0.5352 0.9968 0.2964 0.1075 1.0000 Uiso R
H681 H 0.5759 1.0605 0.2281 0.1083 1.0000 Uiso R
H683 H 0.5284 0.9450 0.2377 0.1083 1.0000 Uiso R
H691 H 0.9101 0.6471 0.1289 0.0545 1.0000 Uiso R
H701 H 0.9055 0.6294 0.0206 0.0929 1.0000 Uiso R
H702 H 0.9188 0.7549 -0.0070 0.0928 1.0000 Uiso R
H703 H 0.8001 0.7196 0.0337 0.0933 1.0000 Uiso R
H712 H 1.1012 0.6287 0.0661 0.0902 1.0000 Uiso R
H711 H 1.1059 0.6969 0.1222 0.0900 1.0000 Uiso R
H713 H 1.0983 0.7586 0.0475 0.0903 1.0000 Uiso R
H772 H 1.3435 0.0691 0.1444 0.1541 1.0000 Uiso R
H771 H 1.3854 -0.0260 0.1027 0.1545 1.0000 Uiso R
H781 H 1.1760 0.1074 0.1141 0.1803 1.0000 Uiso R
H782 H 1.2119 0.0189 0.0657 0.1805 1.0000 Uiso R
H792 H 1.1009 -0.0752 0.1421 0.2121 1.0000 Uiso R
H791 H 1.1375 -0.0188 0.1967 0.2122 1.0000 Uiso R
H793 H 1.2297 -0.1150 0.1687 0.2125 1.0000 Uiso R
H812 H 1.6699 0.2169 0.0165 0.1532 1.0000 Uiso R
H811 H 1.5421 0.2768 -0.0054 0.1535 1.0000 Uiso R
H813 H 1.6183 0.1826 -0.0414 0.1534 1.0000 Uiso R
H761 H 1.3887 0.1925 0.0692 0.1523 1.0000 Uiso R
H762 H 1.3921 0.1217 0.0172 0.1523 1.0000 Uiso R
H801 H 1.5670 0.1162 0.0887 0.2338 1.0000 Uiso R
H802 H 1.5700 0.0494 0.0347 0.2338 1.0000 Uiso R

loop_
_atom_site_aniso_label
_atom_site_aniso_U_11
_atom_site_aniso_U_22
_atom_site_aniso_U_33
_atom_site_aniso_U_23
_atom_site_aniso_U_13
_atom_site_aniso_U_12
Al1 0.0245(3) 0.0276(3) 0.0242(2) -0.00128(19) -0.00266(19) -0.0016(2)
O2 0.0266(6) 0.0390(7) 0.0274(6) -0.0063(5) -0.0030(5) 0.0039(5)
C3 0.0311(10) 0.0494(12) 0.0289(9) -0.0073(8) -0.0059(8) 0.0008(8)
C4 0.0437(13) 0.0711(17) 0.0421(12) -0.0216(12) -0.0046(10) 0.0030(12)
C5 0.0359(11) 0.0596(14) 0.0415(12) -0.0170(10) 0.0009(9) 0.0077(10)
C6 0.0276(9) 0.0434(11) 0.0393(11) -0.0092(9) -0.0030(8) 0.0067(8)
N7 0.0265(7) 0.0264(7) 0.0264(7) 0.0003(6) -0.0015(6) -0.0035(6)
C8 0.0247(8) 0.0308(9) 0.0225(8) -0.0028(7) 0.0004(6) -0.0047(7)
C9 0.0222(8) 0.0298(9) 0.0215(8) -0.0025(6) -0.0022(6) -0.0013(6)
C10 0.0227(8) 0.0287(9) 0.0189(7) -0.0026(6) 0.0014(6) -0.0010(6)
N11 0.0223(7) 0.0269(7) 0.0231(7) -0.0024(6) -0.0026(5) -0.0023(6)
C12 0.0221(8) 0.0262(8) 0.0295(9) -0.0034(7) -0.0048(7) -0.0003(6)
C13 0.0307(9) 0.0312(9) 0.0322(9) -0.0068(7) -0.0053(7) -0.0010(7)
C14 0.0401(11) 0.0387(11) 0.0424(11) -0.0138(9) -0.0099(9) -0.0031(9)
C15 0.0353(11) 0.0331(10) 0.0582(13) -0.0095(9) -0.0109(9) -0.0076(8)
C16 0.0290(9) 0.0337(10) 0.0481(12) -0.0016(9) -0.0031(8) -0.0081(8)
C17 0.0248(9) 0.0303(9) 0.0343(10) -0.0012(7) -0.0037(7) -0.0014(7)
C18 0.0270(9) 0.0447(11) 0.0321(10) -0.0009(8) 0.0013(7) -0.0100(8)
C19 0.0394(12) 0.0572(14) 0.0395(12) 0.0092(10) 0.0025(9) -0.0073(10)
C20 0.0341(11) 0.0499(13) 0.0464(12) -0.0093(10) 0.0048(9) -0.0077(9)
C21 0.0414(11) 0.0548(13) 0.0260(9) -0.0105(9) -0.0011(8) -0.0114(10)
C22 0.0674(17) 0.0661(17) 0.0344(12) 0.0019(11) -0.0101(11) -0.0195(13)
C23 0.0546(17) 0.130(3) 0.0492(16) 0.0057(18) 0.0157(13) 0.0237(19)
C24 0.0228(8) 0.0269(8) 0.0251(8) -0.0015(6) -0.0018(6) -0.0026(6)
B25 0.0222(9) 0.0264(9) 0.0248(9) -0.0015(7) -0.0021(7) -0.0022(7)
C26 0.0284(9) 0.0259(8) 0.0259(8) 0.0022(7) -0.0034(7) -0.0053(7)
C27 0.0309(9) 0.0317(9) 0.0314(9) 0.0002(7) -0.0050(7) -0.0053(7)
F28 0.0268(5) 0.0442(7) 0.0403(6) -0.0032(5) -0.0081(5) -0.0009(5)
C29 0.0433(11) 0.0388(11) 0.0354(10) 0.0042(8) -0.0172(9) -0.0110(9)
F30 0.0506(8) 0.0673(9) 0.0471(8) 0.0003(7) -0.0275(6) -0.0111(7)
C31 0.0599(14) 0.0393(11) 0.0247(9) -0.0003(8) -0.0091(9) -0.0173(10)
F32 0.0823(11) 0.0641(9) 0.0276(6) -0.0060(6) -0.0144(6) -0.0219(8)
C33 0.0464(12) 0.0349(10) 0.0268(9) -0.0030(8) 0.0020(8) -0.0107(9)
C34 0.0325(9) 0.0308(9) 0.0271(9) 0.0010(7) -0.0028(7) -0.0059(7)
F35 0.0292(6) 0.0486(7) 0.0317(6) -0.0060(5) 0.0005(4) 0.0007(5)
F36 0.0584(8) 0.0562(8) 0.0328(6) -0.0131(6) 0.0097(6) -0.0096(7)
C37 0.0213(8) 0.0287(9) 0.0280(9) -0.0003(7) -0.0014(6) 0.0006(7)
C38 0.0238(8) 0.0335(9) 0.0321(9) 0.0004(7) -0.0033(7) -0.0018(7)
F39 0.0323(6) 0.0372(6) 0.0349(6) -0.0035(5) -0.0060(4) -0.0099(5)
C40 0.0265(9) 0.0392(11) 0.0415(11) 0.0046(9) -0.0035(8) -0.0078(8)
F41 0.0421(7) 0.0557(8) 0.0567(8) 0.0040(6) -0.0028(6) -0.0257(6)
C42 0.0287(10) 0.0495(12) 0.0357(11) 0.0100(9) 0.0061(8) -0.0045(9)
F43 0.0440(8) 0.0727(10) 0.0426(7) 0.0125(7) 0.0130(6) -0.0143(7)
C44 0.0368(11) 0.0491(12) 0.0248(9) -0.0026(8) 0.0021(8) 0.0036(9)
C45 0.0271(9) 0.0343(10) 0.0317(9) -0.0031(8) -0.0020(7) 0.0001(7)
F46 0.0408(6) 0.0424(7) 0.0342(6) -0.0123(5) -0.0027(5) -0.0031(5)
F47 0.0609(9) 0.0711(10) 0.0281(6) -0.0087(6) 0.0081(6) -0.0051(7)
C48 0.0258(9) 0.0287(9) 0.0311(9) -0.0009(7) -0.0068(7) -0.0027(7)
C49 0.0298(9) 0.0323(10) 0.0378(10) -0.0018(8) -0.0051(8) -0.0004(8)
F50 0.0315(6) 0.0388(6) 0.0506(7) 0.0005(5) 0.0057(5) 0.0040(5)
C51 0.0366(11) 0.0335(11) 0.0559(13) -0.0052(9) -0.0088(10) 0.0064(9)
F52 0.0505(8) 0.0410(7) 0.0776(10) -0.0077(7) 0.0002(7) 0.0182(6)
C53 0.0464(13) 0.0261(10) 0.0756(17) 0.0021(10) -0.0159(12) 0.0003(9)
F54 0.0640(10) 0.0254(7) 0.1153(15) 0.0060(8) -0.0129(10) 0.0012(6)
C55 0.0380(12) 0.0330(11) 0.0705(16) 0.0118(11) -0.0071(11) -0.0098(9)
C56 0.0276(9) 0.0326(10) 0.0478(12) 0.0023(8) -0.0052(8) -0.0022(8)
F57 0.0329(6) 0.0394(7) 0.0590(8) 0.0105(6) 0.0081(6) -0.0032(5)
F58 0.0515(9) 0.0411(8) 0.1164(15) 0.0278(9) 0.0064(9) -0.0116(7)
C59 0.0351(10) 0.0354(10) 0.0369(10) 0.0002(8) -0.0075(8) -0.0107(8)
C60 0.0298(9) 0.0291(9) 0.0356(10) 0.0039(8) -0.0058(8) -0.0047(7)
C61 0.0403(11) 0.0376(11) 0.0359(10) 0.0045(8) -0.0023(8) -0.0081(9)
C62 0.0556(15) 0.0468(13) 0.0463(13) 0.0140(11) 0.0053(11) -0.0088(11)
C63 0.0648(17) 0.0391(13) 0.0695(18) 0.0205(12) 0.0054(14) -0.0080(12)
C64 0.0553(15) 0.0293(11) 0.0744(18) 0.0039(11) -0.0007(13) -0.0022(10)
C65 0.0390(11) 0.0300(10) 0.0512(13) -0.0008(9) -0.0056(9) -0.0030(8)
C66 0.0544(14) 0.0329(11) 0.0568(14) -0.0122(10) -0.0004(11) -0.0007(10)
C67 0.094(3) 0.113(3) 0.097(3) -0.063(3) -0.006(2) -0.018(2)
C68 0.0575(17) 0.0486(15) 0.092(2) -0.0090(15) 0.0129(15) 0.0049(13)
C69 0.0576(14) 0.0434(12) 0.0297(10) 0.0002(9) 0.0084(9) -0.0106(10)
C70 0.0589(16) 0.084(2) 0.0486(14) -0.0192(14) 0.0003(12) -0.0155(15)
C71 0.0570(16) 0.0616(16) 0.0503(14) -0.0067(12) -0.0066(12) 0.0064(13)
C72 0.0339(10) 0.0414(11) 0.0329(10) 0.0000(8) -0.0097(8) 0.0016(8)
C76 0.163(5) 0.095(3) 0.094(3) -0.027(3) 0.019(3) -0.003(3)
C77 0.111(4) 0.107(4) 0.183(6) -0.045(4) -0.060(4) -0.025(3)
C78 0.172(7) 0.136(6) 0.151(6) 0.006(5) -0.005(5) -0.007(5)
C79 0.164(6) 0.158(6) 0.117(4) 0.007(4) -0.045(4) -0.076(5)
C80 0.117(5) 0.125(5) 0.292(11) -0.064(6) -0.023(6) -0.037(4)
C81 0.123(4) 0.103(3) 0.082(3) -0.011(2) -0.031(3) -0.017(3)

loop_
_atom_type_symbol
_atom_type_scat_dispersion_real
_atom_type_scat_dispersion_imag
_atom_type_scat_Cromer_Mann_a1
_atom_type_scat_Cromer_Mann_b1
_atom_type_scat_Cromer_Mann_a2
_atom_type_scat_Cromer_Mann_b2
_atom_type_scat_Cromer_Mann_a3
_atom_type_scat_Cromer_Mann_b3
_atom_type_scat_Cromer_Mann_a4
_atom_type_scat_Cromer_Mann_b4
_atom_type_scat_Cromer_Mann_c
_atom_type_scat_source
C 0.0181 0.0091 2.3100 20.8439 1.0200 10.2075 1.5886 0.5687 0.8650 51.6512 0.2156 'International Tables Vol C 4.2.6.8 and 6.1.1.4'
H 0.0000 0.0000 0.4930 10.5109 0.3229 26.1257 0.1402 3.1424 0.0408 57.7998 0.0030 'International Tables Vol C 4.2.6.8 and 6.1.1.4'
Al 0.2130 0.2455 6.4202 3.0387 1.9002 0.7426 1.5936 31.5472 1.9646 85.0886 1.1151 'International Tables Vol C 4.2.6.8 and 6.1.1.4'
B 0.0090 0.0039 2.0545 23.2185 1.3326 1.0210 1.0979 60.3498 0.7068 0.1403 -0.1932 'International Tables Vol C 4.2.6.8 and 6.1.1.4'
F 0.0727 0.0534 3.5392 10.2825 2.6412 4.2944 1.5170 0.2615 1.0243 26.1476 0.2776 'International Tables Vol C 4.2.6.8 and 6.1.1.4'
N 0.0311 0.0180 12.2126 0.0057 3.1322 9.8933 2.0125 28.9975 1.1663 0.5826 -11.5290 'International Tables Vol C 4.2.6.8 and 6.1.1.4'
O 0.0492 0.0322 3.0485 13.2771 2.2868 5.7011 1.5463 0.3239 0.8670 32.9089 0.2508 'International Tables Vol C 4.2.6.8 and 6.1.1.4'

loop_
_geom_angle_atom_site_label_1
_geom_angle_atom_site_label_2
_geom_angle_atom_site_label_3
_geom_angle
_geom_angle_publ_flag
O2 Al1 N7 105.57(7) yes
O2 Al1 N11 102.70(7) yes
N7 Al1 N11 100.19(7) yes
O2 Al1 C72 107.18(8) yes
N7 Al1 C72 115.83(8) yes
N11 Al1 C72 123.49(9) yes
Al1 O2 C3 125.30(11) yes
Al1 O2 C6 124.26(12) yes
C3 O2 C6 109.70(14) yes
O2 C3 C4 104.10(16) yes
O2 C3 H31 112.0 no
C4 C3 H31 111.2 no
O2 C3 H32 111.2 no
C4 C3 H32 111.0 no
H31 C3 H32 107.4 no
C3 C4 C5 103.7(2) yes
C3 C4 H42 106.8 no
C5 C4 H42 111.9 no
C3 C4 H41 110.6 no
C5 C4 H41 111.2 no
H42 C4 H41 112.2 no
C4 C5 C6 103.77(18) yes
C4 C5 H52 114.0 no
C6 C5 H52 110.1 no
C4 C5 H51 110.0 no
C6 C5 H51 110.1 no
H52 C5 H51 108.8 no
C5 C6 O2 104.34(16) yes
C5 C6 H61 109.8 no
O2 C6 H61 108.8 no
C5 C6 H62 113.3 no
O2 C6 H62 112.5 no
H61 C6 H62 108.1 no
Al1 N7 C8 117.72(12) yes
Al1 N7 C60 123.39(12) yes
C8 N7 C60 118.85(15) yes
N7 C8 C9 123.18(17) yes
N7 C8 C59 119.09(16) yes
C9 C8 C59 117.72(16) yes
C8 C9 C10 129.05(16) yes
C8 C9 H91 114.7 no
C10 C9 H91 116.3 no
C9 C10 N11 120.39(16) yes
C9 C10 C24 118.92(15) yes
N11 C10 C24 120.68(16) yes
C10 N11 Al1 120.44(12) yes
C10 N11 C12 122.67(15) yes
Al1 N11 C12 116.80(11) yes
N11 C12 C13 119.03(16) yes
N11 C12 C17 120.21(16) yes
C13 C12 C17 120.45(17) yes
C12 C13 C14 118.03(18) yes
C12 C13 C21 123.03(18) yes
C14 C13 C21 118.93(18) yes
C13 C14 C15 121.9(2) yes
C13 C14 H141 120.0 no
C15 C14 H141 118.1 no
C14 C15 C16 119.5(2) yes
C14 C15 H151 122.1 no
C16 C15 H151 118.4 no
C15 C16 C17 121.41(19) yes
C15 C16 H161 118.3 no
C17 C16 H161 120.3 no
C12 C17 C16 118.65(19) yes
C12 C17 C18 123.67(17) yes
C16 C17 C18 117.66(18) yes
C17 C18 C19 111.83(19) yes
C17 C18 C20 111.07(17) yes
C19 C18 C20 109.08(17) yes
C17 C18 H181 110.8 no
C19 C18 H181 106.6 no
C20 C18 H181 107.3 no
C18 C19 H191 107.3 no
C18 C19 H192 107.2 no
H191 C19 H192 110.7 no
C18 C19 H193 106.7 no
H191 C19 H193 111.9 no
H192 C19 H193 112.7 no
C18 C20 H202 108.2 no
C18 C20 H201 109.8 no
H202 C20 H201 109.7 no
C18 C20 H203 108.7 no
H202 C20 H203 110.4 no
H201 C20 H203 110.1 no
C13 C21 C22 112.55(19) yes
C13 C21 C23 110.2(2) yes
C22 C21 C23 110.0(2) yes
C13 C21 H211 107.2 no
C22 C21 H211 108.3 no
C23 C21 H211 108.5 no
C21 C22 H221 111.7 no
C21 C22 H222 112.0 no
H221 C22 H222 109.2 no
C21 C22 H223 108.1 no
H221 C22 H223 107.3 no
H222 C22 H223 108.3 no
C21 C23 H232 110.5 no
C21 C23 H231 110.8 no
H232 C23 H231 109.7 no
C21 C23 H233 110.7 no
H232 C23 H233 106.3 no
H231 C23 H233 108.7 no
C10 C24 B25 120.06(15) yes
C10 C24 H242 105.7 no
B25 C24 H242 109.2 no
C10 C24 H241 106.3 no
B25 C24 H241 106.8 no
H242 C24 H241 108.3 no
C24 B25 C26 114.16(14) yes
C24 B25 C37 107.26(14) yes
C26 B25 C37 113.49(15) yes
C24 B25 C48 109.85(14) yes
C26 B25 C48 101.57(14) yes
C37 B25 C48 110.45(14) yes
B25 C26 C27 119.45(16) yes
B25 C26 C34 127.28(16) yes
C27 C26 C34 112.92(17) yes
C26 C27 F28 119.13(17) yes
C26 C27 C29 124.59(19) yes
F28 C27 C29 116.28(18) yes
C27 C29 F30 121.0(2) yes
C27 C29 C31 119.8(2) yes
F30 C29 C31 119.20(19) yes
C29 C31 F32 120.2(2) yes
C29 C31 C33 118.68(19) yes
F32 C31 C33 121.1(2) yes
C31 C33 C34 119.6(2) yes
C31 C33 F36 119.96(19) yes
C34 C33 F36 120.5(2) yes
C33 C34 C26 124.46(19) yes
C33 C34 F35 114.43(17) yes
C26 C34 F35 121.11(17) yes
B25 C37 C38 127.62(17) yes
B25 C37 C45 119.36(17) yes
C38 C37 C45 112.93(17) yes
C37 C38 F39 120.98(16) yes
C37 C38 C40 124.17(19) yes
F39 C38 C40 114.82(18) yes
C38 C40 F41 120.0(2) yes
C38 C40 C42 120.1(2) yes
F41 C40 C42 119.95(18) yes
C40 C42 F43 120.6(2) yes
C40 C42 C44 118.55(18) yes
F43 C42 C44 120.8(2) yes
C42 C44 C45 119.8(2) yes
C42 C44 F47 120.12(19) yes
C45 C44 F47 120.1(2) yes
C37 C45 C44 124.4(2) yes
C37 C45 F46 119.75(17) yes
C44 C45 F46 115.79(18) yes
B25 C48 C49 126.95(16) yes
B25 C48 C56 120.37(17) yes
C49 C48 C56 112.38(18) yes
C48 C49 F50 121.70(17) yes
C48 C49 C51 124.4(2) yes
F50 C49 C51 113.88(18) yes
C49 C51 F52 120.4(2) yes
C49 C51 C53 120.4(2) yes
F52 C51 C53 119.2(2) yes
C51 C53 F54 120.5(2) yes
C51 C53 C55 118.0(2) yes
F54 C53 C55 121.4(2) yes
C53 C55 C56 119.9(2) yes
C53 C55 F58 119.1(2) yes
C56 C55 F58 121.0(2) yes
C48 C56 C55 124.9(2) yes
C48 C56 F57 119.54(18) yes
C55 C56 F57 115.53(19) yes
C8 C59 H591 109.9 no
C8 C59 H592 109.0 no
H591 C59 H592 109.8 no
C8 C59 H593 108.6 no
H591 C59 H593 106.9 no
H592 C59 H593 112.7 no
N7 C60 C61 118.51(18) yes
N7 C60 C65 120.42(18) yes
C61 C60 C65 121.07(19) yes
C60 C61 C62 118.0(2) yes
C60 C61 C69 123.43(18) yes
C62 C61 C69 118.5(2) yes
C61 C62 C63 121.4(2) yes
C61 C62 H621 120.0 no
C63 C62 H621 118.6 no
C62 C63 C64 120.1(2) yes
C62 C63 H631 118.9 no
C64 C63 H631 121.0 no
C63 C64 C65 121.0(2) yes
C63 C64 H641 120.6 no
C65 C64 H641 118.4 no
C60 C65 C64 118.3(2) yes
C60 C65 C66 122.93(19) yes
C64 C65 C66 118.7(2) yes
C65 C66 C67 111.2(3) yes
C65 C66 C68 110.7(2) yes
C67 C66 C68 109.6(3) yes
C65 C66 H661 109.0 no
C67 C66 H661 107.7 no
C68 C66 H661 108.6 no
C66 C67 H671 109.1 no
C66 C67 H672 111.8 no
H671 C67 H672 108.3 no
C66 C67 H673 111.6 no
H671 C67 H673 106.8 no
H672 C67 H673 109.2 no
C66 C68 H682 110.9 no
C66 C68 H681 113.6 no
H682 C68 H681 104.3 no
C66 C68 H683 113.6 no
H682 C68 H683 104.0 no
H681 C68 H683 109.6 no
C61 C69 C70 111.4(2) yes
C61 C69 C71 112.0(2) yes
C70 C69 C71 109.2(2) yes
C61 C69 H691 107.6 no
C70 C69 H691 109.3 no
C71 C69 H691 107.2 no
C69 C70 H701 111.2 no
C69 C70 H702 111.2 no
H701 C70 H702 104.7 no
C69 C70 H703 112.7 no
H701 C70 H703 107.6 no
H702 C70 H703 109.1 no
C69 C71 H712 109.9 no
C69 C71 H711 110.8 no
H712 C71 H711 107.6 no
C69 C71 H713 111.3 no
H712 C71 H713 106.8 no
H711 C71 H713 110.2 no
C77 C76 C80 130.15(7) yes
C77 C76 H761 109.0 no
C80 C76 H761 94.9 no
C77 C76 H762 107.0 no
C80 C76 H762 105.0 no
H761 C76 H762 109.2 no
C76 C77 C78 130.15(7) yes
C76 C77 H772 102.4 no
C78 C77 H772 99.0 no
C76 C77 H771 106.8 no
C78 C77 H771 103.5 no
H772 C77 H771 115.4 no
C77 C78 C79 126.47(7) yes
C77 C78 H781 106.4 no
C79 C78 H781 101.5 no
C77 C78 H782 107.1 no
C79 C78 H782 107.8 no
H781 C78 H782 105.9 no
C78 C79 H792 114.0 no
C78 C79 H791 113.2 no
H792 C79 H791 113.2 no
C78 C79 H793 103.5 no
H792 C79 H793 104.8 no
H791 C79 H793 107.0 no
C76 C80 C81 126.53(7) yes
C76 C80 H801 116.7 no
C81 C80 H801 108.9 no
C76 C80 H802 102.1 no
C81 C80 H802 98.4 no
H801 C80 H802 97.1 no
C80 C81 H812 108.2 no
C80 C81 H811 106.3 no
H812 C81 H811 113.1 no
C80 C81 H813 113.3 no
H812 C81 H813 105.9 no
H811 C81 H813 110.3 no

loop_
_geom_bond_atom_site_label_1
_geom_bond_atom_site_label_2
_geom_bond_distance
_geom_bond_publ_flag
Al1 O2 1.8790(14) yes
Al1 N7 1.8616(16) yes
Al1 N11 1.8792(16) yes
Al1 C72 1.941(2) yes
O2 C3 1.479(2) yes
O2 C6 1.486(2) yes
C3 C4 1.502(3) yes
C3 H31 0.970 no
C3 H32 1.002 no
C4 C5 1.510(3) yes
C4 H42 0.995 no
C4 H41 0.996 no
C5 C6 1.513(3) yes
C5 H52 0.979 no
C5 H51 0.965 no
C6 H61 1.007 no
C6 H62 0.998 no
N7 C8 1.353(2) yes
N7 C60 1.454(2) yes
C8 C9 1.390(3) yes
C8 C59 1.505(3) yes
C9 C10 1.413(3) yes
C9 H91 0.936 no
C10 N11 1.346(2) yes
C10 C24 1.518(2) yes
N11 C12 1.461(2) yes
C12 C13 1.407(3) yes
C12 C17 1.411(3) yes
C13 C14 1.395(3) yes
C13 C21 1.518(3) yes
C14 C15 1.376(3) yes
C14 H141 0.949 no
C15 C16 1.375(3) yes
C15 H151 0.936 no
C16 C17 1.392(3) yes
C16 H161 0.937 no
C17 C18 1.513(3) yes
C18 C19 1.536(3) yes
C18 C20 1.534(3) yes
C18 H181 0.992 no
C19 H191 0.958 no
C19 H192 0.973 no
C19 H193 0.969 no
C20 H202 0.957 no
C20 H201 0.954 no
C20 H203 0.981 no
C21 C22 1.525(3) yes
C21 C23 1.517(4) yes
C21 H211 0.994 no
C22 H221 0.987 no
C22 H222 0.971 no
C22 H223 0.987 no
C23 H232 0.963 no
C23 H231 0.954 no
C23 H233 1.010 no
C24 B25 1.666(3) yes
C24 H242 0.945 no
C24 H241 0.968 no
B25 C26 1.664(3) yes
B25 C37 1.659(3) yes
B25 C48 1.676(3) yes
C26 C27 1.394(3) yes
C26 C34 1.384(3) yes
C27 F28 1.355(2) yes
C27 C29 1.375(3) yes
C29 F30 1.349(2) yes
C29 C31 1.376(3) yes
C31 F32 1.340(2) yes
C31 C33 1.371(3) yes
C33 C34 1.389(3) yes
C33 F36 1.345(3) yes
C34 F35 1.353(2) yes
C37 C38 1.387(3) yes
C37 C45 1.392(3) yes
C38 F39 1.351(2) yes
C38 C40 1.383(3) yes
C40 F41 1.348(3) yes
C40 C42 1.371(3) yes
C42 F43 1.345(2) yes
C42 C44 1.368(4) yes
C44 C45 1.383(3) yes
C44 F47 1.348(3) yes
C45 F46 1.354(2) yes
C48 C49 1.395(3) yes
C48 C56 1.391(3) yes
C49 F50 1.346(2) yes
C49 C51 1.380(3) yes
C51 F52 1.349(3) yes
C51 C53 1.373(4) yes
C53 F54 1.340(3) yes
C53 C55 1.376(4) yes
C55 C56 1.380(3) yes
C55 F58 1.344(3) yes
C56 F57 1.352(2) yes
C59 H591 0.963 no
C59 H592 0.979 no
C59 H593 1.010 no
C60 C61 1.405(3) yes
C60 C65 1.401(3) yes
C61 C62 1.398(3) yes
C61 C69 1.517(3) yes
C62 C63 1.367(4) yes
C62 H621 0.936 no
C63 C64 1.379(4) yes
C63 H631 0.961 no
C64 C65 1.396(3) yes
C64 H641 0.947 no
C65 C66 1.523(3) yes
C66 C67 1.517(4) yes
C66 C68 1.521(4) yes
C66 H661 1.008 no
C67 H671 0.965 no
C67 H672 0.973 no
C67 H673 0.977 no
C68 H682 0.990 no
C68 H681 0.957 no
C68 H683 0.964 no
C69 C70 1.527(4) yes
C69 C71 1.532(4) yes
C69 H691 1.020 no
C70 H701 0.993 no
C70 H702 0.983 no
C70 H703 0.933 no
C71 H712 0.999 no
C71 H711 1.005 no
C71 H713 0.961 no
C76 C77 1.409(5) yes
C76 C80 1.346(5) yes
C76 H761 0.938 no
C76 H762 0.965 no
C77 C78 1.372(5) yes
C77 H772 0.961 no
C77 H771 0.942 no
C78 C79 1.431(5) yes
C78 H781 1.061 no
C78 H782 0.990 no
C79 H792 0.968 no
C79 H791 0.960 no
C79 H793 1.065 no
C80 C81 1.484(5) yes
C80 H801 0.906 no
C80 H802 1.152 no
C81 H812 0.981 no
C81 H811 0.952 no
C81 H813 1.021 no

loop_
_platon_squeeze_void_nr
_platon_squeeze_void_average_x
_platon_squeeze_void_average_y
_platon_squeeze_void_average_z
_platon_squeeze_void_volume
_platon_squeeze_void_count_electrons
_platon_squeeze_void_content
1 0.500 0.000 0.500 143 38 ' '
